data_7720049
loop_
_publ_author_name
'Pi, Chengfu'
'Zhou, Jie'

_publ_section_title
;
 Isolation and reactivity of heteroleptic magnesium 1,3-benzazaphospholide
 complexes.
;
_journal_issue 6
_journal_name_full 'Dalton transactions (Cambridge, England : 2003)'
_journal_page_first 2673
_journal_page_last 2680
_journal_paper_doi 10.1039/d5dt03010b
_journal_volume 55
_journal_year 2026
_chemical_formula_moiety 'C46 H58 Mg N3 O P, 0.5(C4 H8 O)'
_chemical_formula_sum 'C48 H62 Mg N3 O1.5 P'
_chemical_formula_weight 760.28
_space_group_crystal_system triclinic
_space_group_IT_number 2
_space_group_name_Hall '-P 1'
_space_group_name_H-M_alt 'P -1'
_atom_sites_solution_hydrogens mixed
_atom_sites_solution_primary iterative
_audit_creation_date 2025-12-06
_audit_creation_method
;
Olex2 1.5
(compiled 2022.04.07 svn.rca3783a0 for OlexSys, GUI svn.r6498)
;
_audit_update_record
;
2025-12-07 deposited with the CCDC.	2026-01-06 downloaded from the CCDC.
;
_cell_angle_alpha 82.510(2)
_cell_angle_beta 81.711(2)
_cell_angle_gamma 69.129(2)
_cell_formula_units_Z 2
_cell_length_a 11.1505(5)
_cell_length_b 12.2547(5)
_cell_length_c 17.4420(7)
_cell_measurement_reflns_used 9932
_cell_measurement_temperature 296(2)
_cell_measurement_theta_max 27.65
_cell_measurement_theta_min 2.22
_cell_volume 2195.67(16)
_computing_cell_refinement 'Bruker SMART'
_computing_data_collection 'Bruker SMART'
_computing_data_reduction 'Bruker SAINT'
_computing_molecular_graphics 'Olex2 1.5 (Dolomanov et al., 2009)'
_computing_publication_material 'Olex2 1.5 (Dolomanov et al., 2009)'
_computing_structure_refinement 'olex2.refine 1.5 (Bourhis et al., 2015)'
_computing_structure_solution 'olex2.solve 1.5 (Bourhis et al., 2015)'
_diffrn_ambient_temperature 296.15
_diffrn_measured_fraction_theta_full 0.998
_diffrn_measured_fraction_theta_max 0.998
_diffrn_measurement_device_type 'CCD area detector'
_diffrn_measurement_method 'phi and omega scans'
_diffrn_radiation_monochromator graphite
_diffrn_radiation_type MoK\a
_diffrn_radiation_wavelength 0.71073
_diffrn_reflns_av_R_equivalents 0.0315
_diffrn_reflns_av_unetI/netI 0.0281
_diffrn_reflns_Laue_measured_fraction_full 0.998
_diffrn_reflns_Laue_measured_fraction_max 0.998
_diffrn_reflns_limit_h_max 13
_diffrn_reflns_limit_h_min -13
_diffrn_reflns_limit_k_max 14
_diffrn_reflns_limit_k_min -12
_diffrn_reflns_limit_l_max 20
_diffrn_reflns_limit_l_min -19
_diffrn_reflns_number 31142
_diffrn_reflns_point_group_measured_fraction_full 0.998
_diffrn_reflns_point_group_measured_fraction_max 0.998
_diffrn_reflns_theta_full 25.000
_diffrn_reflns_theta_max 25.000
_diffrn_reflns_theta_min 1.785
_diffrn_source_current 30.0
_diffrn_source_power 1.5
_diffrn_source_voltage 50.0
_exptl_absorpt_coefficient_mu 0.116
_exptl_absorpt_correction_T_max 0.8932
_exptl_absorpt_correction_T_min 0.8640
_exptl_absorpt_correction_type none
_exptl_absorpt_process_details SADABS
_exptl_crystal_colour colourless
_exptl_crystal_colour_primary colourless
_exptl_crystal_density_diffrn 1.150
_exptl_crystal_density_method 'not measured'
_exptl_crystal_description block
_exptl_crystal_F_000 820
_exptl_crystal_size_max 0.2
_exptl_crystal_size_mid 0.2
_exptl_crystal_size_min 0.18
_refine_diff_density_max 0.290
_refine_diff_density_min -0.296
_refine_diff_density_rms 0.037
_refine_ls_extinction_method none
_refine_ls_goodness_of_fit_ref 1.117
_refine_ls_hydrogen_treatment mixed
_refine_ls_matrix_type full
_refine_ls_number_parameters 544
_refine_ls_number_reflns 7717
_refine_ls_number_restraints 35
_refine_ls_restrained_S_all 1.124
_refine_ls_R_factor_all 0.0637
_refine_ls_R_factor_gt 0.0521
_refine_ls_shift/su_max 0.002
_refine_ls_shift/su_mean 0.000
_refine_ls_structure_factor_coef Fsqd
_refine_ls_weighting_details 'w=1/[\s^2^(Fo^2^)+(0.0482P)^2^+0.9773P] where P=(Fo^2^+2Fc^2^)/3'
_refine_ls_weighting_scheme calc
_refine_ls_wR_factor_gt 0.1219
_refine_ls_wR_factor_ref 0.1302
_reflns_Friedel_coverage 0.000
_reflns_number_gt 6531
_reflns_number_total 7717
_reflns_threshold_expression 'I > 2\s(I)'
_cod_data_source_file d5dt03010b2.cif
_cod_data_source_block 3b
_cod_original_formula_sum 'C48 H62 Mg N3 O1.50 P'
_cod_database_code 7720049
_shelx_shelxl_version_number 2019/3
_shelx_space_group_comment
;
The symmetry employed for this shelxl refinement is uniquely defined
by the following loop, which should always be used as a source of
symmetry information in preference to the above space-group names.
They are only intended as comments.
;
_shelx_estimated_absorpt_t_max 0.979
_shelx_estimated_absorpt_t_min 0.977
_olex2_refinement_description
;
1. Restrained distances
 C50-O2 = O2-C49
 1.4 with sigma of 0.02
 C48-C47
 1.5 with sigma of 0.02
 C50-C48 = C47-C49
 1.5 with sigma of 0.02
2. Uiso/Uaniso restraints and constraints
C47 \\sim O2 \\sim C49 \\sim C50 \\sim C48: within 2A with sigma of 0.01 and
sigma for terminal atoms of 0.02 within 2A
3. Others
 Fixed Sof: O2(0.5) C47(0.5) H47A(0.5) H47B(0.5) C48(0.5) H48A(0.5) H48B(0.5)
 C49(0.5) H49A(0.5) H49B(0.5) C50(0.5) H50A(0.5) H50B(0.5)
4.a Secondary CH2 refined with riding coordinates:
 C29(H29A,H29B), C31(H31A,H31B), C42(H42A,H42B), C43(H43A,H43B), C47(H47A,
 H47B), C48(H48A,H48B), C49(H49A,H49B), C50(H50A,H50B)
4.b Aromatic/amide H refined with riding coordinates:
 C12(H12), C13(H13), C14(H14), C18(H18), C19(H19), C21(H21), C23(H23),
 C25(H25), C27(H27), C28(H28), C30(H30), C32(H32), C33(H33), C35(H35), C40(H40)
4.c Idealised Me refined as rotating group:
 C10(H10A,H10B,H10C), C34(H34A,H34B,H34C), C36(H36A,H36B,H36C), C37(H37A,H37B,
 H37C), C38(H38A,H38B,H38C), C39(H39A,H39B,H39C), C41(H41A,H41B,H41C), C44(H44A,
 H44B,H44C), C45(H45A,H45B,H45C), C46(H46A,H46B,H46C)
;
_olex2_submission_special_instructions 'No special instructions were received'

loop_
_space_group_symop_operation_xyz
'x, y, z'
'-x, -y, -z'

loop_
_atom_site_label
_atom_site_type_symbol
_atom_site_fract_x
_atom_site_fract_y
_atom_site_fract_z
_atom_site_U_iso_or_equiv
_atom_site_adp_type
_atom_site_occupancy
_atom_site_site_symmetry_order
_atom_site_calc_flag
_atom_site_refinement_flags_posn
_atom_site_refinement_flags_adp
_atom_site_refinement_flags_occupancy
_atom_site_disorder_assembly
_atom_site_disorder_group
C1 C 0.5046(2) 0.69981(18) 0.43124(12) 0.0384(5) Uani 1 1 d . . . . .
C2 C 0.6626(2) 0.65099(18) 0.33309(12) 0.0386(5) Uani 1 1 d . . . . .
C3 C 0.3779(2) 0.76951(19) 0.46872(12) 0.0393(5) Uani 1 1 d . . . . .
C4 C 0.5034(2) 0.74290(19) 0.10072(11) 0.0401(5) Uani 1 1 d . . . . .
C5 C 0.5478(2) 0.8372(2) 0.09673(13) 0.0438(5) Uani 1 1 d . . . . .
C6 C 0.3724(2) 0.62890(19) 0.15553(11) 0.0399(5) Uani 1 1 d . . . . .
C7 C 0.5123(2) 0.92906(19) 0.14524(12) 0.0421(5) Uani 1 1 d . . . . .
C8 C 0.3995(2) 1.03476(18) 0.25570(12) 0.0419(5) Uani 1 1 d . . . . .
C9 C 0.7302(2) 0.58469(19) 0.39600(13) 0.0438(5) Uani 1 1 d . . . . .
C10 C 0.5429(3) 0.6720(2) 0.03051(13) 0.0566(6) Uani 1 1 d . . . . .
H10A H 0.607876 0.597827 0.042819 0.085 Uiso 1 1 calc R U . . .
H10B H 0.576748 0.713966 -0.012291 0.085 Uiso 1 1 calc R U . . .
H10C H 0.469044 0.659203 0.016527 0.085 Uiso 1 1 calc R U . . .
C11 C 0.4383(2) 0.5093(2) 0.17473(13) 0.0467(5) Uani 1 1 d . . . . .
C12 C 0.7269(2) 0.6510(2) 0.25783(14) 0.0487(5) Uani 1 1 d . . . . .
H12 H 0.683090 0.695668 0.216546 0.058 Uiso 1 1 calc R U . . .
C13 C 0.3178(2) 0.88717(19) 0.44458(13) 0.0457(5) Uani 1 1 d . . . . .
H13 H 0.355611 0.921561 0.401851 0.055 Uiso 1 1 calc R U . . .
C14 C 0.3185(2) 0.7213(2) 0.53312(13) 0.0500(6) Uani 1 1 d . . . . .
H14 H 0.357024 0.643101 0.550778 0.060 Uiso 1 1 calc R U . . .
C15 C 0.2451(2) 0.6681(2) 0.13545(13) 0.0479(5) Uani 1 1 d . . . . .
C16 C 0.4810(3) 1.0557(2) 0.30216(14) 0.0508(6) Uani 1 1 d . . . . .
C17 C 0.2696(2) 1.10856(19) 0.25464(14) 0.0500(6) Uani 1 1 d . . . . .
C18 C 0.8550(2) 0.5844(2) 0.24580(16) 0.0599(7) Uani 1 1 d . . . . .
H18 H 0.898076 0.584522 0.196011 0.072 Uiso 1 1 calc R U . . .
C19 C 0.1865(3) 0.5848(3) 0.13738(16) 0.0649(7) Uani 1 1 d . . . . .
H19 H 0.102544 0.608806 0.124153 0.078 Uiso 1 1 calc R U . . .
C20 C 0.6202(3) 0.9777(2) 0.30770(17) 0.0599(7) Uani 1 1 d . . . . .
C21 C 0.9216(2) 0.5165(2) 0.30703(18) 0.0646(7) Uani 1 1 d . . . . .
H21 H 1.008093 0.470603 0.297500 0.078 Uiso 1 1 calc R U . . .
C22 C 0.5759(3) 0.4631(2) 0.19507(15) 0.0542(6) Uani 1 1 d . . . . .
C23 C 0.2032(2) 0.9533(2) 0.48305(15) 0.0571(6) Uani 1 1 d . . . . .
H23 H 0.164645 1.031892 0.466357 0.068 Uiso 1 1 calc R U . . .
C24 C 0.1818(2) 1.0879(2) 0.20341(17) 0.0579(6) Uani 1 1 d . . . . .
C25 C 0.3727(3) 0.4312(2) 0.17625(15) 0.0625(7) Uani 1 1 d . . . . .
H25 H 0.414391 0.352037 0.189887 0.075 Uiso 1 1 calc R U . . .
C26 C 0.1728(2) 0.7960(2) 0.11285(16) 0.0573(6) Uani 1 1 d . . . . .
C27 C 0.1457(2) 0.9037(3) 0.54599(16) 0.0624(7) Uani 1 1 d . . . . .
H27 H 0.067859 0.948416 0.571535 0.075 Uiso 1 1 calc R U . . .
C28 C 0.8610(2) 0.5168(2) 0.38097(16) 0.0583(6) Uani 1 1 d . . . . .
H28 H 0.906668 0.471742 0.421498 0.070 Uiso 1 1 calc R U . . .
C29 C 0.1164(2) 0.8343(3) 0.33006(16) 0.0615(7) Uani 1 1 d . . . . .
H29A H 0.083556 0.873569 0.281493 0.074 Uiso 1 1 calc R U . . .
H29B H 0.113287 0.892941 0.363378 0.074 Uiso 1 1 calc R U . . .
C30 C 0.2032(2) 0.7881(3) 0.57107(14) 0.0603(7) Uani 1 1 d . . . . .
H30 H 0.164477 0.754587 0.613809 0.072 Uiso 1 1 calc R U . . .
C31 C 0.2523(3) 0.6368(2) 0.35069(15) 0.0563(6) Uani 1 1 d . . . . .
H31A H 0.321754 0.604137 0.383797 0.068 Uiso 1 1 calc R U . . .
H31B H 0.266382 0.584380 0.310564 0.068 Uiso 1 1 calc R U . . .
C32 C 0.4296(3) 1.1519(2) 0.34682(17) 0.0688(8) Uani 1 1 d . . . . .
H32 H 0.482129 1.167338 0.377666 0.083 Uiso 1 1 calc R U . . .
C33 C 0.2487(3) 0.4683(3) 0.15819(17) 0.0713(8) Uani 1 1 d . . . . .
H33 H 0.206329 0.414806 0.159970 0.086 Uiso 1 1 calc R U . . .
C34 C 0.5852(3) 0.4188(3) 0.28059(16) 0.0717(8) Uani 1 1 d . . . . .
H34A H 0.536201 0.481584 0.312357 0.108 Uiso 1 1 calc R U . . .
H34B H 0.673926 0.391074 0.290893 0.108 Uiso 1 1 calc R U . . .
H34C H 0.551433 0.355934 0.292386 0.108 Uiso 1 1 calc R U . . .
C35 C 0.2246(3) 1.2025(2) 0.30072(18) 0.0695(8) Uani 1 1 d . . . . .
H35 H 0.139085 1.252033 0.300810 0.083 Uiso 1 1 calc R U . . .
C36 C 0.2031(3) 0.8319(3) 0.02787(19) 0.0882(10) Uani 1 1 d . . . . .
H36A H 0.293989 0.818097 0.016939 0.132 Uiso 1 1 calc R U . . .
H36B H 0.155923 0.913689 0.016840 0.132 Uiso 1 1 calc R U . . .
H36C H 0.178728 0.786696 -0.004000 0.132 Uiso 1 1 calc R U . . .
C37 C 0.0260(3) 0.8324(3) 0.1316(2) 0.0857(10) Uani 1 1 d . . . . .
H37A H -0.011281 0.916383 0.128857 0.129 Uiso 1 1 calc R U . . .
H37B H 0.005897 0.800348 0.182967 0.129 Uiso 1 1 calc R U . . .
H37C H -0.008664 0.803397 0.094574 0.129 Uiso 1 1 calc R U . . .
C38 C 0.2079(3) 1.1309(3) 0.11884(19) 0.0875(10) Uani 1 1 d . . . . .
H38A H 0.195905 1.212831 0.115328 0.131 Uiso 1 1 calc R U . . .
H38B H 0.149160 1.118896 0.088354 0.131 Uiso 1 1 calc R U . . .
H38C H 0.294968 1.087887 0.099530 0.131 Uiso 1 1 calc R U . . .
C39 C 0.0386(3) 1.1391(3) 0.2301(2) 0.0905(10) Uani 1 1 d . . . . .
H39A H 0.023305 1.115093 0.284144 0.136 Uiso 1 1 calc R U . . .
H39B H -0.008953 1.111540 0.200145 0.136 Uiso 1 1 calc R U . . .
H39C H 0.010871 1.223126 0.222859 0.136 Uiso 1 1 calc R U . . .
C40 C 0.3035(4) 1.2237(3) 0.34605(19) 0.0809(9) Uani 1 1 d . . . . .
H40 H 0.271195 1.287141 0.376323 0.097 Uiso 1 1 calc R U . . .
C41 C 0.6623(3) 0.3669(3) 0.14350(19) 0.0821(9) Uani 1 1 d . . . . .
H41A H 0.635284 0.299794 0.154109 0.123 Uiso 1 1 calc R U . . .
H41B H 0.750272 0.344975 0.154247 0.123 Uiso 1 1 calc R U . . .
H41C H 0.655502 0.395548 0.089823 0.123 Uiso 1 1 calc R U . . .
C42 C 0.1263(3) 0.6530(4) 0.3967(2) 0.0975(12) Uani 1 1 d . . . . .
H42A H 0.096310 0.589714 0.390764 0.117 Uiso 1 1 calc R U . . .
H42B H 0.133723 0.653540 0.451398 0.117 Uiso 1 1 calc R U . . .
C43 C 0.0393(3) 0.7611(4) 0.3689(3) 0.1155(15) Uani 1 1 d . . . . .
H43A H -0.019270 0.800110 0.411636 0.139 Uiso 1 1 calc R U . . .
H43B H -0.011211 0.748713 0.332156 0.139 Uiso 1 1 calc R U . . .
C44 C 0.7147(3) 1.0436(3) 0.2771(2) 0.0841(9) Uani 1 1 d . . . . .
H44A H 0.701019 1.075194 0.224436 0.126 Uiso 1 1 calc R U . . .
H44B H 0.801762 0.990333 0.278726 0.126 Uiso 1 1 calc R U . . .
H44C H 0.699982 1.106216 0.308987 0.126 Uiso 1 1 calc R U . . .
C45 C 0.6440(3) 0.9258(3) 0.39101(18) 0.0748(8) Uani 1 1 d . . . . .
H45A H 0.634050 0.987404 0.422830 0.112 Uiso 1 1 calc R U . . .
H45B H 0.729987 0.869894 0.391405 0.112 Uiso 1 1 calc R U . . .
H45C H 0.582922 0.887617 0.411117 0.112 Uiso 1 1 calc R U . . .
C46 C 0.5601(3) 1.0288(2) 0.11332(15) 0.0625(7) Uani 1 1 d . . . . .
H46A H 0.512425 1.096538 0.141063 0.094 Uiso 1 1 calc R U . . .
H46B H 0.548116 1.047117 0.059125 0.094 Uiso 1 1 calc R U . . .
H46C H 0.650173 1.006115 0.119525 0.094 Uiso 1 1 calc R U . . .
H26 H 0.198(2) 0.840(2) 0.1436(15) 0.058(7) Uiso 1 1 d . . . . .
H24 H 0.201(2) 1.006(2) 0.2051(14) 0.055(7) Uiso 1 1 d . . . . .
H5 H 0.603(2) 0.844(2) 0.0510(14) 0.051(6) Uiso 1 1 d . . . . .
H22 H 0.612(2) 0.525(2) 0.1853(14) 0.050(7) Uiso 1 1 d . . . . .
H20 H 0.640(2) 0.912(2) 0.2772(15) 0.058(7) Uiso 1 1 d . . . . .
Mg1 Mg 0.41114(6) 0.78231(6) 0.26677(4) 0.03259(16) Uani 1 1 d . . . . .
N1 N 0.43065(16) 0.71452(14) 0.16151(9) 0.0358(4) Uani 1 1 d . . . . .
N2 N 0.44158(16) 0.93179(14) 0.21354(10) 0.0373(4) Uani 1 1 d . . . . .
N3 N 0.53396(16) 0.71423(15) 0.35241(9) 0.0366(4) Uani 1 1 d . . . . .
O1 O 0.24690(14) 0.75346(13) 0.31604(8) 0.0441(4) Uani 1 1 d . . . . .
P1 P 0.62790(6) 0.60704(6) 0.48438(4) 0.05027(17) Uani 1 1 d . . . . .
O2 O 0.0929(9) 1.4209(9) -0.0080(6) 0.134(3) Uani 0.5 1 d D U P A -1
C47 C -0.0623(15) 1.6214(12) 0.0147(9) 0.137(4) Uani 0.5 1 d D U P A -1
H47A H -0.120743 1.688671 -0.012933 0.164 Uiso 0.5 1 calc R U P A -1
H47B H -0.033766 1.646496 0.057174 0.164 Uiso 0.5 1 calc R U P A -1
C48 C -0.1223(12) 1.5234(12) 0.0426(8) 0.142(4) Uani 0.5 1 d D U P A -1
H48A H -0.170633 1.537143 0.093416 0.170 Uiso 0.5 1 calc R U P A -1
H48B H -0.180369 1.522794 0.006339 0.170 Uiso 0.5 1 calc R U P A -1
C49 C 0.0503(14) 1.5494(11) -0.0392(8) 0.115(3) Uani 0.5 1 d D U P A -1
H49A H 0.024109 1.557470 -0.090920 0.137 Uiso 0.5 1 calc R U P A -1
H49B H 0.121704 1.577975 -0.042679 0.137 Uiso 0.5 1 calc R U P A -1
C50 C -0.0150(13) 1.4112(14) 0.0463(11) 0.139(4) Uani 0.5 1 d D U P A -1
H50A H 0.010498 1.391528 0.098604 0.167 Uiso 0.5 1 calc R U P A -1
H50B H -0.041863 1.349499 0.033087 0.167 Uiso 0.5 1 calc R U P A -1

loop_
_atom_site_aniso_label
_atom_site_aniso_U_11
_atom_site_aniso_U_22
_atom_site_aniso_U_33
_atom_site_aniso_U_23
_atom_site_aniso_U_13
_atom_site_aniso_U_12
C1 0.0456(12) 0.0362(11) 0.0336(11) -0.0019(8) -0.0067(9) -0.0139(9)
C2 0.0393(11) 0.0355(11) 0.0427(12) -0.0060(9) -0.0054(9) -0.0135(9)
C3 0.0429(11) 0.0440(12) 0.0318(11) -0.0068(9) -0.0073(9) -0.0134(9)
C4 0.0427(11) 0.0437(12) 0.0298(11) -0.0028(9) -0.0021(9) -0.0106(9)
C5 0.0476(12) 0.0506(13) 0.0327(11) 0.0006(10) 0.0030(10) -0.0205(11)
C6 0.0517(12) 0.0428(12) 0.0297(10) -0.0095(9) 0.0003(9) -0.0213(10)
C7 0.0457(12) 0.0428(12) 0.0389(12) 0.0056(9) -0.0062(9) -0.0190(10)
C8 0.0560(13) 0.0303(11) 0.0400(12) 0.0014(9) -0.0047(10) -0.0173(10)
C9 0.0431(12) 0.0391(12) 0.0485(13) -0.0016(10) -0.0106(10) -0.0119(10)
C10 0.0701(16) 0.0598(15) 0.0375(13) -0.0119(11) 0.0066(11) -0.0214(13)
C11 0.0615(14) 0.0443(13) 0.0377(12) -0.0093(10) -0.0026(10) -0.0215(11)
C12 0.0444(12) 0.0581(14) 0.0450(13) -0.0065(11) -0.0035(10) -0.0193(11)
C13 0.0482(13) 0.0432(12) 0.0440(12) -0.0049(10) -0.0094(10) -0.0116(10)
C14 0.0560(14) 0.0509(14) 0.0378(12) -0.0036(10) -0.0015(10) -0.0133(11)
C15 0.0502(13) 0.0582(14) 0.0411(12) -0.0134(11) -0.0028(10) -0.0231(11)
C16 0.0704(16) 0.0385(12) 0.0515(14) 0.0005(10) -0.0144(12) -0.0267(11)
C17 0.0604(14) 0.0346(12) 0.0518(14) 0.0008(10) -0.0041(11) -0.0145(11)
C18 0.0499(14) 0.0719(17) 0.0577(16) -0.0153(13) 0.0060(12) -0.0218(13)
C19 0.0628(16) 0.078(2) 0.0678(17) -0.0163(15) -0.0085(13) -0.0373(15)
C20 0.0696(17) 0.0522(15) 0.0699(17) -0.0056(13) -0.0221(14) -0.0297(13)
C21 0.0407(13) 0.0613(17) 0.083(2) -0.0142(14) -0.0009(13) -0.0057(12)
C22 0.0657(16) 0.0404(13) 0.0541(15) -0.0034(11) -0.0097(12) -0.0145(12)
C23 0.0530(14) 0.0507(14) 0.0613(16) -0.0132(12) -0.0137(12) -0.0044(12)
C24 0.0528(14) 0.0412(14) 0.0749(18) -0.0007(12) -0.0129(13) -0.0093(11)
C25 0.088(2) 0.0488(15) 0.0597(16) -0.0097(12) -0.0047(14) -0.0332(14)
C26 0.0528(14) 0.0596(16) 0.0611(16) -0.0148(13) -0.0137(12) -0.0150(12)
C27 0.0462(14) 0.0753(19) 0.0566(16) -0.0244(14) -0.0017(12) -0.0048(13)
C28 0.0450(13) 0.0521(15) 0.0695(17) 0.0017(12) -0.0142(12) -0.0060(11)
C29 0.0402(13) 0.0756(18) 0.0640(16) -0.0134(14) -0.0036(12) -0.0124(12)
C30 0.0570(15) 0.0771(19) 0.0408(13) -0.0096(12) 0.0054(11) -0.0185(14)
C31 0.0699(16) 0.0507(14) 0.0522(14) -0.0018(11) 0.0030(12) -0.0300(13)
C32 0.099(2) 0.0493(15) 0.0688(18) -0.0136(13) -0.0189(16) -0.0318(16)
C33 0.088(2) 0.072(2) 0.077(2) -0.0147(15) -0.0089(16) -0.0525(17)
C34 0.090(2) 0.0587(17) 0.0638(18) 0.0049(14) -0.0232(16) -0.0202(15)
C35 0.0747(18) 0.0429(14) 0.080(2) -0.0133(14) -0.0014(15) -0.0074(13)
C36 0.085(2) 0.081(2) 0.080(2) 0.0111(18) -0.0066(18) -0.0133(18)
C37 0.0593(17) 0.101(3) 0.089(2) -0.0219(19) -0.0143(16) -0.0107(17)
C38 0.096(2) 0.094(2) 0.072(2) 0.0096(18) -0.0314(18) -0.028(2)
C39 0.0582(18) 0.076(2) 0.129(3) -0.008(2) -0.0144(19) -0.0110(16)
C40 0.111(3) 0.0486(16) 0.083(2) -0.0277(15) -0.0054(19) -0.0209(17)
C41 0.084(2) 0.0633(18) 0.084(2) -0.0191(16) -0.0031(17) -0.0046(16)
C42 0.076(2) 0.113(3) 0.112(3) 0.017(2) 0.004(2) -0.057(2)
C43 0.058(2) 0.140(4) 0.131(3) 0.028(3) 0.014(2) -0.036(2)
C44 0.084(2) 0.092(2) 0.095(2) 0.0005(19) -0.0163(18) -0.0529(19)
C45 0.082(2) 0.0741(19) 0.085(2) 0.0093(16) -0.0381(17) -0.0412(17)
C46 0.0873(19) 0.0602(16) 0.0516(15) 0.0077(12) -0.0021(13) -0.0457(15)
Mg1 0.0369(4) 0.0318(3) 0.0290(3) -0.0022(3) -0.0039(3) -0.0118(3)
N1 0.0423(9) 0.0360(9) 0.0304(9) -0.0047(7) -0.0021(7) -0.0150(8)
N2 0.0443(10) 0.0331(9) 0.0363(9) -0.0009(7) -0.0065(8) -0.0151(8)
N3 0.0384(9) 0.0377(9) 0.0324(9) -0.0019(7) -0.0048(7) -0.0112(7)
O1 0.0426(8) 0.0471(9) 0.0427(8) -0.0058(7) 0.0027(6) -0.0176(7)
P1 0.0512(4) 0.0507(4) 0.0407(3) 0.0048(3) -0.0122(3) -0.0078(3)
O2 0.138(5) 0.132(7) 0.138(5) 0.006(5) -0.010(4) -0.060(4)
C47 0.158(8) 0.116(8) 0.121(6) -0.002(6) -0.028(6) -0.026(6)
C48 0.135(7) 0.140(8) 0.132(6) 0.016(6) -0.013(6) -0.034(6)
C49 0.140(7) 0.108(8) 0.102(5) -0.010(5) -0.013(6) -0.051(6)
C50 0.130(7) 0.127(8) 0.138(7) 0.026(6) 0.006(6) -0.038(6)

loop_
_atom_type_symbol
_atom_type_description
_atom_type_scat_dispersion_real
_atom_type_scat_dispersion_imag
_atom_type_scat_source
C C 0.0033 0.0016 'International Tables Vol C Tables 4.2.6.8 and 6.1.1.4'
H H 0.0000 0.0000 'International Tables Vol C Tables 4.2.6.8 and 6.1.1.4'
Mg Mg 0.0486 0.0363 'International Tables Vol C Tables 4.2.6.8 and 6.1.1.4'
N N 0.0061 0.0033 'International Tables Vol C Tables 4.2.6.8 and 6.1.1.4'
O O 0.0106 0.0060 'International Tables Vol C Tables 4.2.6.8 and 6.1.1.4'
P P 0.1023 0.0942 'International Tables Vol C Tables 4.2.6.8 and 6.1.1.4'

loop_
_geom_angle_atom_site_label_1
_geom_angle_atom_site_label_2
_geom_angle_atom_site_label_3
_geom_angle
_geom_angle_site_symmetry_1
_geom_angle_site_symmetry_3
_geom_angle_publ_flag
C3 C1 P1 122.33(15) . . ?
N3 C1 C3 120.56(18) . . ?
N3 C1 P1 116.83(15) . . ?
C12 C2 C9 120.2(2) . . ?
N3 C2 C9 115.25(19) . . ?
N3 C2 C12 124.58(19) . . ?
C13 C3 C1 121.5(2) . . ?
C13 C3 C14 117.8(2) . . ?
C14 C3 C1 120.6(2) . . ?
C5 C4 C10 116.32(19) . . ?
N1 C4 C5 123.52(19) . . ?
N1 C4 C10 120.2(2) . . ?
C4 C5 C7 129.9(2) . . ?
C4 C5 H5 114.2(14) . . ?
C7 C5 H5 115.5(14) . . ?
C11 C6 C15 120.8(2) . . ?
C11 C6 N1 120.39(19) . . ?
C15 C6 N1 118.62(19) . . ?
C5 C7 C46 114.6(2) . . ?
N2 C7 C5 124.30(19) . . ?
N2 C7 C46 121.1(2) . . ?
C16 C8 C17 120.8(2) . . ?
C16 C8 N2 121.5(2) . . ?
C17 C8 N2 117.46(19) . . ?
C2 C9 P1 110.44(16) . . ?
C28 C9 C2 118.7(2) . . ?
C28 C9 P1 130.84(19) . . ?
C4 C10 H10A 109.5 . . ?
C4 C10 H10B 109.5 . . ?
C4 C10 H10C 109.5 . . ?
H10A C10 H10B 109.5 . . ?
H10A C10 H10C 109.5 . . ?
H10B C10 H10C 109.5 . . ?
C6 C11 C22 122.6(2) . . ?
C25 C11 C6 118.3(2) . . ?
C25 C11 C22 119.1(2) . . ?
C2 C12 H12 120.4 . . ?
C18 C12 C2 119.3(2) . . ?
C18 C12 H12 120.4 . . ?
C3 C13 H13 119.5 . . ?
C23 C13 C3 121.0(2) . . ?
C23 C13 H13 119.5 . . ?
C3 C14 H14 119.6 . . ?
C30 C14 C3 120.8(2) . . ?
C30 C14 H14 119.6 . . ?
C6 C15 C26 122.0(2) . . ?
C19 C15 C6 117.6(2) . . ?
C19 C15 C26 120.4(2) . . ?
C8 C16 C20 123.3(2) . . ?
C32 C16 C8 118.1(2) . . ?
C32 C16 C20 118.5(2) . . ?
C8 C17 C24 121.1(2) . . ?
C35 C17 C8 118.1(2) . . ?
C35 C17 C24 120.8(2) . . ?
C12 C18 H18 119.5 . . ?
C12 C18 C21 121.0(2) . . ?
C21 C18 H18 119.5 . . ?
C15 C19 H19 119.0 . . ?
C33 C19 C15 122.0(3) . . ?
C33 C19 H19 119.0 . . ?
C16 C20 C44 111.9(2) . . ?
C16 C20 C45 111.8(2) . . ?
C16 C20 H20 109.1(15) . . ?
C44 C20 H20 108.4(15) . . ?
C45 C20 C44 109.2(2) . . ?
C45 C20 H20 106.4(15) . . ?
C18 C21 H21 119.7 . . ?
C28 C21 C18 120.6(2) . . ?
C28 C21 H21 119.7 . . ?
C11 C22 C34 112.4(2) . . ?
C11 C22 C41 111.5(2) . . ?
C11 C22 H22 109.7(14) . . ?
C34 C22 C41 110.2(2) . . ?
C34 C22 H22 107.0(14) . . ?
C41 C22 H22 105.7(14) . . ?
C13 C23 H23 119.9 . . ?
C27 C23 C13 120.3(2) . . ?
C27 C23 H23 119.9 . . ?
C17 C24 C38 111.5(2) . . ?
C17 C24 H24 107.8(15) . . ?
C38 C24 H24 107.1(15) . . ?
C39 C24 C17 114.7(3) . . ?
C39 C24 C38 109.8(3) . . ?
C39 C24 H24 105.5(15) . . ?
C11 C25 H25 119.3 . . ?
C33 C25 C11 121.4(3) . . ?
C33 C25 H25 119.3 . . ?
C15 C26 C36 112.9(2) . . ?
C15 C26 C37 114.1(3) . . ?
C15 C26 H26 107.1(15) . . ?
C36 C26 C37 108.7(2) . . ?
C36 C26 H26 108.9(16) . . ?
C37 C26 H26 104.8(15) . . ?
C23 C27 H27 120.1 . . ?
C30 C27 C23 119.9(2) . . ?
C30 C27 H27 120.1 . . ?
C9 C28 H28 119.9 . . ?
C21 C28 C9 120.3(2) . . ?
C21 C28 H28 119.9 . . ?
H29A C29 H29B 108.8 . . ?
C43 C29 H29A 110.6 . . ?
C43 C29 H29B 110.6 . . ?
O1 C29 H29A 110.6 . . ?
O1 C29 H29B 110.6 . . ?
O1 C29 C43 105.5(2) . . ?
C14 C30 H30 119.9 . . ?
C27 C30 C14 120.3(2) . . ?
C27 C30 H30 119.9 . . ?
H31A C31 H31B 108.7 . . ?
C42 C31 H31A 110.6 . . ?
C42 C31 H31B 110.6 . . ?
O1 C31 H31A 110.6 . . ?
O1 C31 H31B 110.6 . . ?
O1 C31 C42 105.8(2) . . ?
C16 C32 H32 119.4 . . ?
C40 C32 C16 121.3(3) . . ?
C40 C32 H32 119.4 . . ?
C19 C33 H33 120.1 . . ?
C25 C33 C19 119.8(3) . . ?
C25 C33 H33 120.1 . . ?
C22 C34 H34A 109.5 . . ?
C22 C34 H34B 109.5 . . ?
C22 C34 H34C 109.5 . . ?
H34A C34 H34B 109.5 . . ?
H34A C34 H34C 109.5 . . ?
H34B C34 H34C 109.5 . . ?
C17 C35 H35 119.2 . . ?
C40 C35 C17 121.5(3) . . ?
C40 C35 H35 119.2 . . ?
C26 C36 H36A 109.5 . . ?
C26 C36 H36B 109.5 . . ?
C26 C36 H36C 109.5 . . ?
H36A C36 H36B 109.5 . . ?
H36A C36 H36C 109.5 . . ?
H36B C36 H36C 109.5 . . ?
C26 C37 H37A 109.5 . . ?
C26 C37 H37B 109.5 . . ?
C26 C37 H37C 109.5 . . ?
H37A C37 H37B 109.5 . . ?
H37A C37 H37C 109.5 . . ?
H37B C37 H37C 109.5 . . ?
C24 C38 H38A 109.5 . . ?
C24 C38 H38B 109.5 . . ?
C24 C38 H38C 109.5 . . ?
H38A C38 H38B 109.5 . . ?
H38A C38 H38C 109.5 . . ?
H38B C38 H38C 109.5 . . ?
C24 C39 H39A 109.5 . . ?
C24 C39 H39B 109.5 . . ?
C24 C39 H39C 109.5 . . ?
H39A C39 H39B 109.5 . . ?
H39A C39 H39C 109.5 . . ?
H39B C39 H39C 109.5 . . ?
C32 C40 C35 120.2(3) . . ?
C32 C40 H40 119.9 . . ?
C35 C40 H40 119.9 . . ?
C22 C41 H41A 109.5 . . ?
C22 C41 H41B 109.5 . . ?
C22 C41 H41C 109.5 . . ?
H41A C41 H41B 109.5 . . ?
H41A C41 H41C 109.5 . . ?
H41B C41 H41C 109.5 . . ?
C31 C42 H42A 110.3 . . ?
C31 C42 H42B 110.3 . . ?
H42A C42 H42B 108.5 . . ?
C43 C42 C31 107.3(3) . . ?
C43 C42 H42A 110.3 . . ?
C43 C42 H42B 110.3 . . ?
C29 C43 H43A 110.2 . . ?
C29 C43 H43B 110.2 . . ?
C42 C43 C29 107.7(3) . . ?
C42 C43 H43A 110.2 . . ?
C42 C43 H43B 110.2 . . ?
H43A C43 H43B 108.5 . . ?
C20 C44 H44A 109.5 . . ?
C20 C44 H44B 109.5 . . ?
C20 C44 H44C 109.5 . . ?
H44A C44 H44B 109.5 . . ?
H44A C44 H44C 109.5 . . ?
H44B C44 H44C 109.5 . . ?
C20 C45 H45A 109.5 . . ?
C20 C45 H45B 109.5 . . ?
C20 C45 H45C 109.5 . . ?
H45A C45 H45B 109.5 . . ?
H45A C45 H45C 109.5 . . ?
H45B C45 H45C 109.5 . . ?
C7 C46 H46A 109.5 . . ?
C7 C46 H46B 109.5 . . ?
C7 C46 H46C 109.5 . . ?
H46A C46 H46B 109.5 . . ?
H46A C46 H46C 109.5 . . ?
H46B C46 H46C 109.5 . . ?
N2 Mg1 N1 92.13(7) . . ?
N2 Mg1 N3 107.96(7) . . ?
N3 Mg1 N1 125.94(7) . . ?
O1 Mg1 N1 99.09(7) . . ?
O1 Mg1 N2 131.34(7) . . ?
O1 Mg1 N3 103.00(7) . . ?
C4 N1 C6 119.45(17) . . ?
C4 N1 Mg1 120.85(14) . . ?
C6 N1 Mg1 119.54(12) . . ?
C7 N2 C8 120.24(17) . . ?
C7 N2 Mg1 120.28(14) . . ?
C8 N2 Mg1 118.99(13) . . ?
C1 N3 C2 109.34(17) . . ?
C1 N3 Mg1 129.07(14) . . ?
C2 N3 Mg1 120.15(13) . . ?
C29 O1 C31 108.94(18) . . ?
C29 O1 Mg1 130.60(15) . . ?
C31 O1 Mg1 120.25(13) . . ?
C1 P1 C9 88.09(10) . . ?
C50 O2 C49 104.5(8) . . ?
H47A C47 H47B 109.9 . . ?
C48 C47 H47A 112.4 . . ?
C48 C47 H47B 112.4 . . ?
C49 C47 H47A 112.4 . . ?
C49 C47 H47B 112.4 . . ?
C49 C47 C48 97.0(12) . . ?
C47 C48 H48A 110.3 . . ?
C47 C48 H48B 110.3 . . ?
H48A C48 H48B 108.5 . . ?
C50 C48 C47 107.2(14) . . ?
C50 C48 H48A 110.3 . . ?
C50 C48 H48B 110.3 . . ?
O2 C49 C47 109.8(10) . . ?
O2 C49 H49A 109.7 . . ?
O2 C49 H49B 109.7 . . ?
C47 C49 H49A 109.7 . . ?
C47 C49 H49B 109.7 . . ?
H49A C49 H49B 108.2 . . ?
O2 C50 C48 109.1(12) . . ?
O2 C50 H50A 109.9 . . ?
O2 C50 H50B 109.9 . . ?
C48 C50 H50A 109.9 . . ?
C48 C50 H50B 109.9 . . ?
H50A C50 H50B 108.3 . . ?

loop_
_geom_bond_atom_site_label_1
_geom_bond_atom_site_label_2
_geom_bond_distance
_geom_bond_site_symmetry_2
_geom_bond_publ_flag
C1 C3 1.474(3) . ?
C1 N3 1.370(3) . ?
C1 P1 1.738(2) . ?
C2 C9 1.415(3) . ?
C2 C12 1.402(3) . ?
C2 N3 1.381(3) . ?
C3 C13 1.393(3) . ?
C3 C14 1.393(3) . ?
C4 C5 1.401(3) . ?
C4 C10 1.516(3) . ?
C4 N1 1.327(3) . ?
C5 C7 1.405(3) . ?
C5 H5 0.95(2) . ?
C6 C11 1.405(3) . ?
C6 C15 1.407(3) . ?
C6 N1 1.438(3) . ?
C7 C46 1.513(3) . ?
C7 N2 1.328(3) . ?
C8 C16 1.407(3) . ?
C8 C17 1.410(3) . ?
C8 N2 1.440(3) . ?
C9 C28 1.404(3) . ?
C9 P1 1.770(2) . ?
C10 H10A 0.9600 . ?
C10 H10B 0.9600 . ?
C10 H10C 0.9600 . ?
C11 C22 1.513(3) . ?
C11 C25 1.392(3) . ?
C12 H12 0.9300 . ?
C12 C18 1.370(3) . ?
C13 H13 0.9300 . ?
C13 C23 1.377(3) . ?
C14 H14 0.9300 . ?
C14 C30 1.381(3) . ?
C15 C19 1.389(3) . ?
C15 C26 1.514(4) . ?
C16 C20 1.515(4) . ?
C16 C32 1.398(4) . ?
C17 C24 1.519(4) . ?
C17 C35 1.391(3) . ?
C18 H18 0.9300 . ?
C18 C21 1.394(4) . ?
C19 H19 0.9300 . ?
C19 C33 1.372(4) . ?
C20 C44 1.542(4) . ?
C20 C45 1.528(4) . ?
C20 H20 0.96(3) . ?
C21 H21 0.9300 . ?
C21 C28 1.367(4) . ?
C22 C34 1.524(4) . ?
C22 C41 1.531(4) . ?
C22 H22 0.96(2) . ?
C23 H23 0.9300 . ?
C23 C27 1.374(4) . ?
C24 C38 1.523(4) . ?
C24 C39 1.519(4) . ?
C24 H24 0.95(2) . ?
C25 H25 0.9300 . ?
C25 C33 1.363(4) . ?
C26 C36 1.515(4) . ?
C26 C37 1.533(4) . ?
C26 H26 0.94(3) . ?
C27 H27 0.9300 . ?
C27 C30 1.372(4) . ?
C28 H28 0.9300 . ?
C29 H29A 0.9700 . ?
C29 H29B 0.9700 . ?
C29 C43 1.492(4) . ?
C29 O1 1.446(3) . ?
C30 H30 0.9300 . ?
C31 H31A 0.9700 . ?
C31 H31B 0.9700 . ?
C31 C42 1.475(4) . ?
C31 O1 1.462(3) . ?
C32 H32 0.9300 . ?
C32 C40 1.368(4) . ?
C33 H33 0.9300 . ?
C34 H34A 0.9600 . ?
C34 H34B 0.9600 . ?
C34 H34C 0.9600 . ?
C35 H35 0.9300 . ?
C35 C40 1.373(4) . ?
C36 H36A 0.9600 . ?
C36 H36B 0.9600 . ?
C36 H36C 0.9600 . ?
C37 H37A 0.9600 . ?
C37 H37B 0.9600 . ?
C37 H37C 0.9600 . ?
C38 H38A 0.9600 . ?
C38 H38B 0.9600 . ?
C38 H38C 0.9600 . ?
C39 H39A 0.9600 . ?
C39 H39B 0.9600 . ?
C39 H39C 0.9600 . ?
C40 H40 0.9300 . ?
C41 H41A 0.9600 . ?
C41 H41B 0.9600 . ?
C41 H41C 0.9600 . ?
C42 H42A 0.9700 . ?
C42 H42B 0.9700 . ?
C42 C43 1.409(5) . ?
C43 H43A 0.9700 . ?
C43 H43B 0.9700 . ?
C44 H44A 0.9600 . ?
C44 H44B 0.9600 . ?
C44 H44C 0.9600 . ?
C45 H45A 0.9600 . ?
C45 H45B 0.9600 . ?
C45 H45C 0.9600 . ?
C46 H46A 0.9600 . ?
C46 H46B 0.9600 . ?
C46 H46C 0.9600 . ?
Mg1 N1 2.0645(17) . ?
Mg1 N2 2.0596(18) . ?
Mg1 N3 2.0623(17) . ?
Mg1 O1 2.0362(16) . ?
O2 C49 1.523(13) . ?
O2 C50 1.450(14) . ?
C47 H47A 0.9700 . ?
C47 H47B 0.9700 . ?
C47 C48 1.567(14) . ?
C47 C49 1.525(14) . ?
C48 H48A 0.9700 . ?
C48 H48B 0.9700 . ?
C48 C50 1.467(12) . ?
C49 H49A 0.9700 . ?
C49 H49B 0.9700 . ?
C50 H50A 0.9700 . ?
C50 H50B 0.9700 . ?

loop_
_geom_torsion_atom_site_label_1
_geom_torsion_atom_site_label_2
_geom_torsion_atom_site_label_3
_geom_torsion_atom_site_label_4
_geom_torsion
_geom_torsion_site_symmetry_1
_geom_torsion_site_symmetry_2
_geom_torsion_site_symmetry_3
_geom_torsion_site_symmetry_4
_geom_torsion_publ_flag
C1 C3 C13 C23 -176.0(2) . . . . ?
C1 C3 C14 C30 176.4(2) . . . . ?
C2 C9 C28 C21 0.9(4) . . . . ?
C2 C9 P1 C1 0.74(16) . . . . ?
C2 C12 C18 C21 0.4(4) . . . . ?
C3 C1 N3 C2 172.26(18) . . . . ?
C3 C1 N3 Mg1 -21.7(3) . . . . ?
C3 C1 P1 C9 -173.37(18) . . . . ?
C3 C13 C23 C27 -0.4(4) . . . . ?
C3 C14 C30 C27 -0.4(4) . . . . ?
C4 C5 C7 C46 -167.7(2) . . . . ?
C4 C5 C7 N2 11.6(4) . . . . ?
C5 C4 N1 C6 169.9(2) . . . . ?
C5 C4 N1 Mg1 -14.7(3) . . . . ?
C5 C7 N2 C8 -173.9(2) . . . . ?
C5 C7 N2 Mg1 14.1(3) . . . . ?
C6 C11 C22 C34 110.7(3) . . . . ?
C6 C11 C22 C41 -125.0(3) . . . . ?
C6 C11 C25 C33 1.3(4) . . . . ?
C6 C15 C19 C33 0.2(4) . . . . ?
C6 C15 C26 C36 83.8(3) . . . . ?
C6 C15 C26 C37 -151.4(2) . . . . ?
C8 C16 C20 C44 117.0(3) . . . . ?
C8 C16 C20 C45 -120.2(3) . . . . ?
C8 C16 C32 C40 0.4(4) . . . . ?
C8 C17 C24 C38 -77.5(3) . . . . ?
C8 C17 C24 C39 156.9(2) . . . . ?
C8 C17 C35 C40 0.1(4) . . . . ?
C9 C2 C12 C18 1.3(3) . . . . ?
C9 C2 N3 C1 2.5(2) . . . . ?
C9 C2 N3 Mg1 -165.07(15) . . . . ?
C10 C4 C5 C7 168.7(2) . . . . ?
C10 C4 N1 C6 -10.0(3) . . . . ?
C10 C4 N1 Mg1 165.37(16) . . . . ?
C11 C6 C15 C19 1.7(3) . . . . ?
C11 C6 C15 C26 -178.7(2) . . . . ?
C11 C6 N1 C4 89.7(2) . . . . ?
C11 C6 N1 Mg1 -85.7(2) . . . . ?
C11 C25 C33 C19 0.5(4) . . . . ?
C12 C2 C9 C28 -1.9(3) . . . . ?
C12 C2 C9 P1 176.89(17) . . . . ?
C12 C2 N3 C1 -176.4(2) . . . . ?
C12 C2 N3 Mg1 16.1(3) . . . . ?
C12 C18 C21 C28 -1.3(4) . . . . ?
C13 C3 C14 C30 0.6(3) . . . . ?
C13 C23 C27 C30 0.6(4) . . . . ?
C14 C3 C13 C23 -0.3(3) . . . . ?
C15 C6 C11 C22 178.7(2) . . . . ?
C15 C6 C11 C25 -2.4(3) . . . . ?
C15 C6 N1 C4 -94.7(2) . . . . ?
C15 C6 N1 Mg1 89.8(2) . . . . ?
C15 C19 C33 C25 -1.3(4) . . . . ?
C16 C8 C17 C24 178.8(2) . . . . ?
C16 C8 C17 C35 0.1(3) . . . . ?
C16 C8 N2 C7 -82.1(3) . . . . ?
C16 C8 N2 Mg1 89.9(2) . . . . ?
C16 C32 C40 C35 -0.2(5) . . . . ?
C17 C8 C16 C20 178.1(2) . . . . ?
C17 C8 C16 C32 -0.3(3) . . . . ?
C17 C8 N2 C7 103.6(2) . . . . ?
C17 C8 N2 Mg1 -84.3(2) . . . . ?
C17 C35 C40 C32 -0.1(5) . . . . ?
C18 C21 C28 C9 0.7(4) . . . . ?
C19 C15 C26 C36 -96.5(3) . . . . ?
C19 C15 C26 C37 28.2(3) . . . . ?
C20 C16 C32 C40 -178.1(3) . . . . ?
C22 C11 C25 C33 -179.8(2) . . . . ?
C23 C27 C30 C14 -0.3(4) . . . . ?
C24 C17 C35 C40 -178.6(3) . . . . ?
C25 C11 C22 C34 -68.2(3) . . . . ?
C25 C11 C22 C41 56.1(3) . . . . ?
C26 C15 C19 C33 -179.5(3) . . . . ?
C28 C9 P1 C1 179.4(2) . . . . ?
C31 C42 C43 C29 -22.6(5) . . . . ?
C32 C16 C20 C44 -64.6(3) . . . . ?
C32 C16 C20 C45 58.2(3) . . . . ?
C35 C17 C24 C38 101.2(3) . . . . ?
C35 C17 C24 C39 -24.5(4) . . . . ?
C42 C31 O1 C29 -8.7(3) . . . . ?
C42 C31 O1 Mg1 166.5(2) . . . . ?
C43 C29 O1 C31 -4.6(3) . . . . ?
C43 C29 O1 Mg1 -179.2(2) . . . . ?
C46 C7 N2 C8 5.3(3) . . . . ?
C46 C7 N2 Mg1 -166.60(17) . . . . ?
N1 C4 C5 C7 -11.3(4) . . . . ?
N1 C6 C11 C22 -5.8(3) . . . . ?
N1 C6 C11 C25 173.1(2) . . . . ?
N1 C6 C15 C19 -173.9(2) . . . . ?
N1 C6 C15 C26 5.8(3) . . . . ?
N2 C8 C16 C20 4.1(3) . . . . ?
N2 C8 C16 C32 -174.3(2) . . . . ?
N2 C8 C17 C24 -7.0(3) . . . . ?
N2 C8 C17 C35 174.3(2) . . . . ?
N3 C1 C3 C13 -38.8(3) . . . . ?
N3 C1 C3 C14 145.6(2) . . . . ?
N3 C1 P1 C9 0.66(17) . . . . ?
N3 C2 C9 C28 179.2(2) . . . . ?
N3 C2 C9 P1 -2.0(2) . . . . ?
N3 C2 C12 C18 -179.9(2) . . . . ?
O1 C29 C43 C42 17.0(4) . . . . ?
O1 C31 C42 C43 19.5(4) . . . . ?
P1 C1 C3 C13 134.99(19) . . . . ?
P1 C1 C3 C14 -40.6(3) . . . . ?
P1 C1 N3 C2 -1.9(2) . . . . ?
P1 C1 N3 Mg1 164.21(10) . . . . ?
P1 C9 C28 C21 -177.6(2) . . . . ?
C47 C48 C50 O2 -26.3(19) . . . . ?
C48 C47 C49 O2 -31.3(14) . . . . ?
C49 O2 C50 C48 6(2) . . . . ?
C49 C47 C48 C50 34.2(14) . . . . ?
C50 O2 C49 C47 17.8(19) . . . . ?
